data_4341390
loop_
_publ_author_name
'Wickramasinghe, Lasantha A.'
'Sharp, Paul R.'

_publ_section_title
;
 Hydroxo Radicals, C-H Activation, and Pt-C Bond Formation from 77 K
 Photolysis of a Platinum(IV) Hydroxo Complex.
;
_journal_name_full 'Inorganic chemistry'
_journal_page_first 141024153330002
_journal_paper_doi 10.1021/ic502325r
_journal_year 2014
_chemical_formula_sum 'C19 H33.44 Cl1.56 F3 P2 Pt'
_chemical_formula_weight 631.14
_chemical_name_systematic
;
 ?
;
_space_group_crystal_system monoclinic
_space_group_IT_number 14
_space_group_name_Hall '-P 2ybc'
_space_group_name_H-M_alt 'P 1 21/c 1'
_symmetry_space_group_name_Hall '-P 2ybc'
_symmetry_space_group_name_H-M 'P 1 21/c 1'
_atom_sites_solution_hydrogens geom
_atom_sites_solution_primary direct
_atom_sites_solution_secondary difmap
_audit_creation_method SHELXL-2014
_cell_angle_alpha 90
_cell_angle_beta 104.0400(10)
_cell_angle_gamma 90
_cell_formula_units_Z 4
_cell_length_a 14.9970(18)
_cell_length_b 11.6780(14)
_cell_length_c 14.1029(17)
_cell_measurement_reflns_used 9979
_cell_measurement_temperature 100(2)
_cell_measurement_theta_max 27.52
_cell_measurement_theta_min 2.24
_cell_volume 2396.1(5)
_computing_cell_refinement 'APEX2 (Bruker AXS, 2008)'
_computing_data_collection 'APEX2 (Bruker AXS, 2008)'
_computing_data_reduction 'APEX2 (Bruker AXS, 2008)'
_computing_molecular_graphics 'X-SEED, Barbour, 2001'
_computing_publication_material 'CIFTAB (Sheldrick, 1997)'
_computing_structure_refinement 'SHELXL-2014 (Sheldrick, 2014)'
_computing_structure_solution 'SHELXS-97 (Sheldrick, 1997)'
_diffrn_ambient_temperature 100(2)
_diffrn_measured_fraction_theta_full 0.999
_diffrn_measured_fraction_theta_max 0.993
_diffrn_measurement_device_type 'Bruker APEXII CCD area detector'
_diffrn_measurement_method 'omega scans'
_diffrn_radiation_source 'fine-focus sealed tube'
_diffrn_radiation_type MoK\a
_diffrn_radiation_wavelength 0.71073
_diffrn_reflns_av_R_equivalents 0.0273
_diffrn_reflns_av_unetI/netI 0.0210
_diffrn_reflns_Laue_measured_fraction_full 0.999
_diffrn_reflns_Laue_measured_fraction_max 0.993
_diffrn_reflns_limit_h_max 19
_diffrn_reflns_limit_h_min -19
_diffrn_reflns_limit_k_max 15
_diffrn_reflns_limit_k_min -15
_diffrn_reflns_limit_l_max 18
_diffrn_reflns_limit_l_min -18
_diffrn_reflns_number 27433
_diffrn_reflns_point_group_measured_fraction_full 0.999
_diffrn_reflns_point_group_measured_fraction_max 0.993
_diffrn_reflns_theta_full 25.242
_diffrn_reflns_theta_max 27.518
_diffrn_reflns_theta_min 2.236
_exptl_absorpt_coefficient_mu 6.188
_exptl_absorpt_correction_T_max 0.3684
_exptl_absorpt_correction_T_min 0.1307
_exptl_absorpt_correction_type multi-scan
_exptl_absorpt_process_details
;
 Data were corrected for decay and absorption using the program SADABS 
 (Sheldrick, G. M. (2003). SADABS. Version 2.10. University of
 G\"ottingen, Germany).
;
_exptl_crystal_colour colourless
_exptl_crystal_density_diffrn 1.750
_exptl_crystal_density_method 'not measured'
_exptl_crystal_description Rod
_exptl_crystal_F_000 1236
_exptl_crystal_size_max 0.550
_exptl_crystal_size_mid 0.200
_exptl_crystal_size_min 0.200
_refine_diff_density_max 1.281
_refine_diff_density_min -0.643
_refine_diff_density_rms 0.094
_refine_ls_extinction_method none
_refine_ls_goodness_of_fit_ref 1.037
_refine_ls_hydrogen_treatment none
_refine_ls_matrix_type full
_refine_ls_number_parameters 251
_refine_ls_number_reflns 5484
_refine_ls_number_restraints 0
_refine_ls_restrained_S_all 1.037
_refine_ls_R_factor_all 0.0287
_refine_ls_R_factor_gt 0.0237
_refine_ls_shift/su_max 0.003
_refine_ls_shift/su_mean 0.000
_refine_ls_structure_factor_coef Fsqd
_refine_ls_weighting_details 'w=1/[\s^2^(Fo^2^)+(0.0219P)^2^+4.5209P] where P=(Fo^2^+2Fc^2^)/3'
_refine_ls_weighting_scheme calc
_refine_ls_wR_factor_gt 0.0522
_refine_ls_wR_factor_ref 0.0540
_reflns_Friedel_coverage 0.000
_reflns_number_gt 4909
_reflns_number_total 5484
_reflns_threshold_expression 'I > 2\s(I)'
_cod_data_source_file ic502325r_si_002.cif
_cod_data_source_block Pt(PEt3)(Et2PCH2CH2Cl)(Cl)(4-trifluoromethylphenyl)_4
_cod_database_code 4341390
_shelx_space_group_comment
;
The symmetry employed for this shelxl refinement is uniquely defined
by the following loop, which should always be used as a source of
symmetry information in preference to the above space-group names.
They are only intended as comments.
;
_shelx_estimated_absorpt_t_min 0.132
_shelx_estimated_absorpt_t_max 0.371
_shelxl_version_number 2014-3

loop_
_space_group_symop_operation_xyz
'x, y, z'
'-x, y+1/2, -z+1/2'
'-x, -y, -z'
'x, -y-1/2, z-1/2'

loop_
_atom_site_label
_atom_site_type_symbol
_atom_site_fract_x
_atom_site_fract_y
_atom_site_fract_z
_atom_site_U_iso_or_equiv
_atom_site_adp_type
_atom_site_occupancy
_atom_site_site_symmetry_order
_atom_site_calc_flag
_atom_site_refinement_flags_posn
_atom_site_refinement_flags_adp
_atom_site_refinement_flags_occupancy
_atom_site_disorder_assembly
_atom_site_disorder_group
Pt1 Pt 0.71540(2) 0.30378(2) 0.23047(2) 0.02391(5) Uani 1 1 d . . . . .
Cl1 Cl 0.60342(6) 0.31468(7) 0.32727(6) 0.03162(18) Uani 1 1 d . . . . .
Cl2 Cl 0.41791(11) 0.16417(15) 0.01101(12) 0.0390(6) Uani 0.558(4) 1 d . . P A 1
P1 P 0.73037(7) 0.49993(7) 0.24025(7) 0.0323(2) Uani 1 1 d . . . . .
P2 P 0.68351(7) 0.11142(7) 0.21158(7) 0.02950(19) Uani 1 1 d . . . . .
F1 F 0.99754(19) 0.3970(2) -0.0826(2) 0.0609(7) Uani 1 1 d . . . . .
F2 F 1.10184(17) 0.3420(3) 0.04205(19) 0.0604(7) Uani 1 1 d . . . . .
F3 F 1.02795(17) 0.2202(2) -0.06025(17) 0.0447(5) Uani 1 1 d . . . . .
C1 C 0.8109(2) 0.2980(2) 0.1522(2) 0.0243(6) Uani 1 1 d . . . . .
C2 C 0.9047(2) 0.3085(3) 0.1989(2) 0.0283(7) Uani 1 1 d . . . . .
H2 H 0.9227 0.3120 0.2683 0.034 Uiso 1 1 calc R U . . .
C3 C 0.9718(2) 0.3139(3) 0.1458(3) 0.0302(7) Uani 1 1 d . . . . .
H3 H 1.0346 0.3219 0.1790 0.036 Uiso 1 1 calc R U . . .
C4 C 0.9472(2) 0.3077(3) 0.0451(3) 0.0289(7) Uani 1 1 d . . . . .
C5 C 0.8550(2) 0.2931(3) -0.0028(3) 0.0288(7) Uani 1 1 d . . . . .
H5 H 0.8379 0.2863 -0.0720 0.035 Uiso 1 1 calc R U . . .
C6 C 0.7884(2) 0.2885(3) 0.0500(2) 0.0270(7) Uani 1 1 d . . . . .
H6 H 0.7259 0.2787 0.0162 0.032 Uiso 1 1 calc R U . . .
C7 C 1.0178(3) 0.3171(3) -0.0125(3) 0.0354(8) Uani 1 1 d . . . . .
C8 C 0.7807(4) 0.5508(4) 0.3662(4) 0.0733(16) Uani 1 1 d . . . . .
H8A H 0.7793 0.6355 0.3662 0.088 Uiso 1 1 calc R U . . .
H8B H 0.7413 0.5240 0.4088 0.088 Uiso 1 1 calc R U . . .
C9 C 0.8752(6) 0.5131(5) 0.4086(4) 0.115(3) Uani 1 1 d . . . . .
H9A H 0.8777 0.4293 0.4086 0.172 Uiso 1 1 calc R U . . .
H9B H 0.8953 0.5414 0.4758 0.172 Uiso 1 1 calc R U . . .
H9C H 0.9158 0.5436 0.3697 0.172 Uiso 1 1 calc R U . . .
C10 C 0.7928(3) 0.5673(3) 0.1619(4) 0.0550(13) Uani 1 1 d . . . . .
H10A H 0.8576 0.5416 0.1817 0.066 Uiso 1 1 calc R U . . .
H10B H 0.7672 0.5405 0.0942 0.066 Uiso 1 1 calc R U . . .
C11 C 0.7912(4) 0.6996(3) 0.1625(5) 0.0657(16) Uani 1 1 d . . . . .
H11A H 0.7296 0.7266 0.1296 0.099 Uiso 1 1 calc R U . . .
H11B H 0.8359 0.7290 0.1281 0.099 Uiso 1 1 calc R U . . .
H11C H 0.8071 0.7272 0.2302 0.099 Uiso 1 1 calc R U . . .
C12 C 0.6200(3) 0.5713(3) 0.2145(4) 0.0492(11) Uani 1 1 d . . . . .
H12A H 0.5859 0.5459 0.2627 0.059 Uiso 1 1 calc R U . . .
H12B H 0.6300 0.6549 0.2226 0.059 Uiso 1 1 calc R U . . .
C13 C 0.5622(3) 0.5477(5) 0.1125(5) 0.0806(19) Uani 1 1 d . . . . .
H13A H 0.5943 0.5759 0.0643 0.121 Uiso 1 1 calc R U . . .
H13B H 0.5029 0.5870 0.1033 0.121 Uiso 1 1 calc R U . . .
H13C H 0.5519 0.4651 0.1039 0.121 Uiso 1 1 calc R U . . .
C14 C 0.6927(3) 0.0328(3) 0.3262(3) 0.0419(9) Uani 1 1 d . . . . .
H14A H 0.7579 0.0334 0.3631 0.050 Uiso 1 1 calc R U . . .
H14B H 0.6572 0.0749 0.3658 0.050 Uiso 1 1 calc R U . . .
C15 C 0.6593(3) -0.0923(3) 0.3166(3) 0.0450(10) Uani 1 1 d . . . . .
H15A H 0.5949 -0.0949 0.2795 0.068 Uiso 1 1 calc R U . . .
H15B H 0.6645 -0.1247 0.3818 0.068 Uiso 1 1 calc R U . . .
H15C H 0.6971 -0.1370 0.2823 0.068 Uiso 1 1 calc R U . . .
C16 C 0.7468(3) 0.0239(3) 0.1428(3) 0.0380(9) Uani 1 1 d . . . . .
H16A H 0.7161 -0.0515 0.1291 0.046 Uiso 1 1 calc R U . . .
H16B H 0.7445 0.0614 0.0793 0.046 Uiso 1 1 calc R U . . .
C17 C 0.8472(3) 0.0050(3) 0.1964(4) 0.0541(12) Uani 1 1 d . . . . .
H17A H 0.8791 0.0789 0.2065 0.081 Uiso 1 1 calc R U . . .
H17B H 0.8768 -0.0449 0.1572 0.081 Uiso 1 1 calc R U . . .
H17C H 0.8501 -0.0310 0.2598 0.081 Uiso 1 1 calc R U . . .
C18 C 0.5621(3) 0.0959(3) 0.1502(3) 0.0366(8) Uani 1 1 d . . . . .
H18A H 0.5483 0.0140 0.1359 0.044 Uiso 1 1 calc R U . B 2
H18B H 0.5243 0.1224 0.1945 0.044 Uiso 1 1 calc R U . B 2
C19 C 0.5366(3) 0.1626(4) 0.0572(3) 0.0487(10) Uani 1 1 d . . . A 2
H19A H 0.5701 0.1325 0.0110 0.058 Uiso 1 1 calc R U . A 2
H19B H 0.5524 0.2433 0.0706 0.058 Uiso 1 1 calc R U . A 2
H19C H 0.4703 0.1556 0.0289 0.058 Uiso 0.442(4) 1 calc R U P A 2

loop_
_atom_site_aniso_label
_atom_site_aniso_U_11
_atom_site_aniso_U_22
_atom_site_aniso_U_33
_atom_site_aniso_U_23
_atom_site_aniso_U_13
_atom_site_aniso_U_12
Pt1 0.02956(7) 0.01338(6) 0.02871(7) -0.00173(5) 0.00694(5) -0.00012(5)
Cl1 0.0378(5) 0.0230(4) 0.0366(4) -0.0006(3) 0.0140(4) 0.0006(3)
Cl2 0.0316(9) 0.0409(10) 0.0387(10) -0.0026(7) -0.0029(7) -0.0073(7)
P1 0.0403(5) 0.0138(4) 0.0435(5) -0.0037(4) 0.0112(4) 0.0008(4)
P2 0.0384(5) 0.0149(4) 0.0361(5) -0.0024(3) 0.0107(4) -0.0024(3)
F1 0.0704(17) 0.0502(16) 0.0751(18) 0.0310(14) 0.0428(15) 0.0172(13)
F2 0.0365(13) 0.093(2) 0.0557(15) -0.0206(15) 0.0183(12) -0.0173(13)
F3 0.0525(14) 0.0397(13) 0.0474(13) -0.0037(10) 0.0226(11) 0.0048(11)
C1 0.0312(17) 0.0094(14) 0.0315(17) -0.0009(12) 0.0057(13) -0.0011(12)
C2 0.0346(18) 0.0208(16) 0.0276(16) -0.0018(13) 0.0036(14) 0.0015(14)
C3 0.0292(18) 0.0221(17) 0.0368(19) -0.0037(14) 0.0033(14) 0.0012(13)
C4 0.0331(18) 0.0163(15) 0.0385(19) 0.0011(13) 0.0113(15) 0.0019(13)
C5 0.0373(19) 0.0207(17) 0.0278(17) 0.0002(13) 0.0066(14) 0.0029(14)
C6 0.0281(17) 0.0203(16) 0.0305(17) 0.0000(13) 0.0028(13) 0.0024(13)
C7 0.034(2) 0.032(2) 0.041(2) -0.0009(16) 0.0122(16) 0.0010(15)
C8 0.111(5) 0.029(2) 0.073(3) -0.018(2) 0.007(3) -0.005(3)
C9 0.182(8) 0.045(3) 0.074(4) -0.016(3) -0.054(4) 0.004(4)
C10 0.058(3) 0.0187(19) 0.105(4) 0.006(2) 0.053(3) 0.0028(18)
C11 0.065(3) 0.020(2) 0.130(5) 0.004(2) 0.058(3) -0.0004(19)
C12 0.058(3) 0.0222(19) 0.081(3) 0.015(2) 0.043(2) 0.0138(18)
C13 0.039(3) 0.051(3) 0.139(6) 0.037(3) -0.004(3) 0.005(2)
C14 0.065(3) 0.0210(18) 0.041(2) 0.0003(15) 0.0162(19) -0.0034(17)
C15 0.065(3) 0.0209(19) 0.053(2) -0.0003(17) 0.021(2) -0.0085(18)
C16 0.054(2) 0.0153(16) 0.050(2) -0.0048(15) 0.0229(19) -0.0009(15)
C17 0.049(3) 0.022(2) 0.093(4) 0.004(2) 0.021(2) 0.0084(18)
C18 0.040(2) 0.031(2) 0.040(2) -0.0031(16) 0.0118(16) -0.0081(16)
C19 0.047(2) 0.053(3) 0.045(2) 0.010(2) 0.0069(19) -0.008(2)

loop_
_atom_type_symbol
_atom_type_description
_atom_type_scat_dispersion_real
_atom_type_scat_dispersion_imag
_atom_type_scat_source
C C 0.0033 0.0016 'International Tables Vol C Tables 4.2.6.8 and 6.1.1.4'
H H 0.0000 0.0000 'International Tables Vol C Tables 4.2.6.8 and 6.1.1.4'
F F 0.0171 0.0103 'International Tables Vol C Tables 4.2.6.8 and 6.1.1.4'
P P 0.1023 0.0942 'International Tables Vol C Tables 4.2.6.8 and 6.1.1.4'
Cl Cl 0.1484 0.1585 'International Tables Vol C Tables 4.2.6.8 and 6.1.1.4'
Pt Pt -1.7033 8.3905 'International Tables Vol C Tables 4.2.6.8 and 6.1.1.4'

loop_
_geom_angle_atom_site_label_1
_geom_angle_atom_site_label_2
_geom_angle_atom_site_label_3
_geom_angle
C1 Pt1 P2 93.42(9)
C1 Pt1 P1 89.65(9)
P2 Pt1 P1 173.55(3)
C1 Pt1 Cl1 178.38(9)
P2 Pt1 Cl1 87.90(3)
P1 Pt1 Cl1 89.13(3)
C10 P1 C12 105.3(2)
C10 P1 C8 107.3(3)
C12 P1 C8 100.6(2)
C10 P1 Pt1 117.21(14)
C12 P1 Pt1 112.03(14)
C8 P1 Pt1 112.82(17)
C18 P2 C16 106.24(18)
C18 P2 C14 102.80(19)
C16 P2 C14 104.50(18)
C18 P2 Pt1 107.90(13)
C16 P2 Pt1 119.24(12)
C14 P2 Pt1 114.68(12)
C6 C1 C2 116.9(3)
C6 C1 Pt1 122.7(2)
C2 C1 Pt1 120.3(2)
C3 C2 C1 121.5(3)
C3 C2 H2 119.3
C1 C2 H2 119.3
C4 C3 C2 120.2(3)
C4 C3 H3 119.9
C2 C3 H3 119.9
C3 C4 C5 119.4(3)
C3 C4 C7 120.7(3)
C5 C4 C7 119.9(3)
C6 C5 C4 120.3(3)
C6 C5 H5 119.9
C4 C5 H5 119.9
C5 C6 C1 121.6(3)
C5 C6 H6 119.2
C1 C6 H6 119.2
F2 C7 F1 106.6(3)
F2 C7 F3 105.4(3)
F1 C7 F3 104.5(3)
F2 C7 C4 113.5(3)
F1 C7 C4 112.9(3)
F3 C7 C4 113.2(3)
C9 C8 P1 115.1(4)
C9 C8 H8A 108.5
P1 C8 H8A 108.5
C9 C8 H8B 108.5
P1 C8 H8B 108.5
H8A C8 H8B 107.5
C8 C9 H9A 109.5
C8 C9 H9B 109.5
H9A C9 H9B 109.5
C8 C9 H9C 109.5
H9A C9 H9C 109.5
H9B C9 H9C 109.5
C11 C10 P1 115.1(3)
C11 C10 H10A 108.5
P1 C10 H10A 108.5
C11 C10 H10B 108.5
P1 C10 H10B 108.5
H10A C10 H10B 107.5
C10 C11 H11A 109.5
C10 C11 H11B 109.5
H11A C11 H11B 109.5
C10 C11 H11C 109.5
H11A C11 H11C 109.5
H11B C11 H11C 109.5
C13 C12 P1 113.1(3)
C13 C12 H12A 109.0
P1 C12 H12A 109.0
C13 C12 H12B 109.0
P1 C12 H12B 109.0
H12A C12 H12B 107.8
C12 C13 H13A 109.5
C12 C13 H13B 109.5
H13A C13 H13B 109.5
C12 C13 H13C 109.5
H13A C13 H13C 109.5
H13B C13 H13C 109.5
C15 C14 P2 116.3(3)
C15 C14 H14A 108.2
P2 C14 H14A 108.2
C15 C14 H14B 108.2
P2 C14 H14B 108.2
H14A C14 H14B 107.4
C14 C15 H15A 109.5
C14 C15 H15B 109.5
H15A C15 H15B 109.5
C14 C15 H15C 109.5
H15A C15 H15C 109.5
H15B C15 H15C 109.5
C17 C16 P2 113.2(3)
C17 C16 H16A 108.9
P2 C16 H16A 108.9
C17 C16 H16B 108.9
P2 C16 H16B 108.9
H16A C16 H16B 107.7
C16 C17 H17A 109.5
C16 C17 H17B 109.5
H17A C17 H17B 109.5
C16 C17 H17C 109.5
H17A C17 H17C 109.5
H17B C17 H17C 109.5
C19 C18 P2 112.3(3)
C19 C18 H18A 109.1
P2 C18 H18A 109.1
C19 C18 H18B 109.1
P2 C18 H18B 109.1
H18A C18 H18B 107.9
C18 C19 Cl2 110.9(3)
C18 C19 H19A 109.5
C18 C19 H19B 109.5
H19A C19 H19B 109.5
C18 C19 H19C 109.5
H19A C19 H19C 109.5
H19B C19 H19C 109.5

loop_
_geom_bond_atom_site_label_1
_geom_bond_atom_site_label_2
_geom_bond_distance
Pt1 C1 2.010(3)
Pt1 P2 2.2987(9)
Pt1 P1 2.3025(9)
Pt1 Cl1 2.4108(9)
Cl2 C19 1.740(5)
P1 C10 1.794(4)
P1 C12 1.809(4)
P1 C8 1.851(5)
P2 C18 1.825(4)
P2 C16 1.826(4)
P2 C14 1.835(4)
F1 C7 1.340(4)
F2 C7 1.339(4)
F3 C7 1.344(4)
C1 C6 1.403(5)
C1 C2 1.405(5)
C2 C3 1.394(5)
C2 H2 0.9500
C3 C4 1.379(5)
C3 H3 0.9500
C4 C5 1.394(5)
C4 C7 1.487(5)
C5 C6 1.385(5)
C5 H5 0.9500
C6 H6 0.9500
C8 C9 1.466(9)
C8 H8A 0.9900
C8 H8B 0.9900
C9 H9A 0.9800
C9 H9B 0.9800
C9 H9C 0.9800
C10 C11 1.546(5)
C10 H10A 0.9900
C10 H10B 0.9900
C11 H11A 0.9800
C11 H11B 0.9800
C11 H11C 0.9800
C12 C13 1.513(8)
C12 H12A 0.9900
C12 H12B 0.9900
C13 H13A 0.9800
C13 H13B 0.9800
C13 H13C 0.9800
C14 C15 1.540(5)
C14 H14A 0.9900
C14 H14B 0.9900
C15 H15A 0.9800
C15 H15B 0.9800
C15 H15C 0.9800
C16 C17 1.528(6)
C16 H16A 0.9900
C16 H16B 0.9900
C17 H17A 0.9800
C17 H17B 0.9800
C17 H17C 0.9800
C18 C19 1.493(5)
C18 H18A 0.9900
C18 H18B 0.9900
C19 H19A 0.9800
C19 H19B 0.9800
C19 H19C 0.9800

loop_
_geom_torsion_atom_site_label_1
_geom_torsion_atom_site_label_2
_geom_torsion_atom_site_label_3
_geom_torsion_atom_site_label_4
_geom_torsion
C6 C1 C2 C3 2.6(5)
Pt1 C1 C2 C3 -174.8(2)
C1 C2 C3 C4 -0.8(5)
C2 C3 C4 C5 -1.6(5)
C2 C3 C4 C7 178.1(3)
C3 C4 C5 C6 2.0(5)
C7 C4 C5 C6 -177.6(3)
C4 C5 C6 C1 -0.1(5)
C2 C1 C6 C5 -2.1(5)
Pt1 C1 C6 C5 175.2(2)
C3 C4 C7 F2 -5.8(5)
C5 C4 C7 F2 173.8(3)
C3 C4 C7 F1 -127.3(4)
C5 C4 C7 F1 52.4(4)
C3 C4 C7 F3 114.3(4)
C5 C4 C7 F3 -66.1(4)
C10 P1 C8 C9 -66.7(5)
C12 P1 C8 C9 -176.6(5)
Pt1 P1 C8 C9 63.9(5)
C12 P1 C10 C11 47.9(5)
C8 P1 C10 C11 -58.7(5)
Pt1 P1 C10 C11 173.2(4)
C10 P1 C12 C13 67.2(4)
C8 P1 C12 C13 178.6(3)
Pt1 P1 C12 C13 -61.3(3)
C18 P2 C14 C15 55.1(4)
C16 P2 C14 C15 -55.7(4)
Pt1 P2 C14 C15 171.9(3)
C18 P2 C16 C17 -167.1(3)
C14 P2 C16 C17 -58.8(3)
Pt1 P2 C16 C17 70.9(3)
C16 P2 C18 C19 -75.3(3)
C14 P2 C18 C19 175.2(3)
Pt1 P2 C18 C19 53.6(3)
P2 C18 C19 Cl2 -170.6(2)
